data_1514433
loop_
_publ_author_name
'Li, Tao'
'Chen, De-Li'
'Sullivan, Jeanne E.'
'Kozlowski, Mark T.'
'Johnson, J. Karl'
'Rosi, Nathaniel L.'

_publ_section_title
;
 Systematic modulation and enhancement of CO2&#x2009;:&#x2009;N2
 selectivity and water stability in an isoreticular series of bio-MOF-11
 analogues
;
_journal_issue 4
_journal_name_full 'Chemical Science'
_journal_page_first 1746
_journal_paper_doi 10.1039/c3sc22207a
_journal_volume 4
_journal_year 2013
_chemical_formula_sum 'C11 H16 Co N6 O3'
_chemical_formula_weight 339.23
_chemical_name_common bio-MOF-12
_chemical_name_systematic
;
?
;
_space_group_IT_number 88
_symmetry_cell_setting tetragonal
_symmetry_space_group_name_Hall '-I 4ad'
_symmetry_space_group_name_H-M 'I 41/a :2'
_atom_sites_solution_hydrogens geom
_atom_sites_solution_primary direct
_atom_sites_solution_secondary difmap
_audit_creation_method SHELXL-97
_cell_angle_alpha 90.00
_cell_angle_beta 90.00
_cell_angle_gamma 90.00
_cell_formula_units_Z 16
_cell_length_a 17.243(3)
_cell_length_b 17.243(3)
_cell_length_c 20.157(6)
_cell_measurement_reflns_used 2322
_cell_measurement_temperature 273(2)
_cell_measurement_theta_max 21.592
_cell_measurement_theta_min 2.622
_cell_volume 5993(2)
_computing_cell_refinement 'Bruker SMART'
_computing_data_collection 'Bruker SMART'
_computing_data_reduction 'Bruker SAINT'
_computing_molecular_graphics 'Bruker SHELXTL'
_computing_publication_material 'Bruker SHELXTL'
_computing_structure_refinement 'SHELXL-97 (Sheldrick, 1997)'
_computing_structure_solution 'SHELXS-97 (Sheldrick, 1990)'
_diffrn_ambient_temperature 273(2)
_diffrn_measured_fraction_theta_full 0.997
_diffrn_measured_fraction_theta_max 0.997
_diffrn_measurement_device_type 'Bruker Smart Apex CCD'
_diffrn_measurement_method 'omega scans'
_diffrn_radiation_monochromator graphite
_diffrn_radiation_source 'fine-focus sealed tube'
_diffrn_radiation_type MoK\a
_diffrn_radiation_wavelength 0.71073
_diffrn_reflns_av_R_equivalents 0.0962
_diffrn_reflns_av_sigmaI/netI 0.0585
_diffrn_reflns_limit_h_max 22
_diffrn_reflns_limit_h_min -22
_diffrn_reflns_limit_k_max 22
_diffrn_reflns_limit_k_min -23
_diffrn_reflns_limit_l_max 26
_diffrn_reflns_limit_l_min -26
_diffrn_reflns_number 30135
_diffrn_reflns_theta_full 28.39
_diffrn_reflns_theta_max 28.39
_diffrn_reflns_theta_min 2.36
_exptl_absorpt_coefficient_mu 1.164
_exptl_absorpt_correction_T_max 0.8005
_exptl_absorpt_correction_T_min 0.8005
_exptl_absorpt_correction_type multi-scan
_exptl_absorpt_process_details 'Bruker Sadabs'
_exptl_crystal_density_diffrn 1.504
_exptl_crystal_density_method 'not measured'
_exptl_crystal_description block
_exptl_crystal_F_000 2800
_exptl_crystal_size_max 0.20
_exptl_crystal_size_mid 0.20
_exptl_crystal_size_min 0.20
_refine_diff_density_max 0.360
_refine_diff_density_min -0.237
_refine_diff_density_rms 0.067
_refine_ls_extinction_method none
_refine_ls_goodness_of_fit_ref 1.032
_refine_ls_hydrogen_treatment constr
_refine_ls_matrix_type full
_refine_ls_number_parameters 190
_refine_ls_number_reflns 3750
_refine_ls_number_restraints 0
_refine_ls_restrained_S_all 1.032
_refine_ls_R_factor_all 0.0899
_refine_ls_R_factor_gt 0.0474
_refine_ls_shift/su_max 0.000
_refine_ls_shift/su_mean 0.000
_refine_ls_structure_factor_coef Fsqd
_refine_ls_weighting_details 'calc w=1/[\s^2^(Fo^2^)+(0.0377P)^2^+3.9774P] where P=(Fo^2^+2Fc^2^)/3'
_refine_ls_weighting_scheme calc
_refine_ls_wR_factor_gt 0.0855
_refine_ls_wR_factor_ref 0.0985
_reflns_number_gt 2453
_reflns_number_total 3750
_reflns_threshold_expression >2sigma(I)
_cod_data_source_file c3sc22207a.txt
_cod_data_source_block bm12s
_cod_original_sg_symbol_H-M 'I 41/a'
_cod_database_code 1514433

loop_
_symmetry_equiv_pos_as_xyz
'x, y, z'
'-x+1/2, -y, z+1/2'
'-y+3/4, x+1/4, z+1/4'
'y+3/4, -x+3/4, z+3/4'
'x+1/2, y+1/2, z+1/2'
'-x+1, -y+1/2, z+1'
'-y+5/4, x+3/4, z+3/4'
'y+5/4, -x+5/4, z+5/4'
'-x, -y, -z'
'x-1/2, y, -z-1/2'
'y-3/4, -x-1/4, -z-1/4'
'-y-3/4, x-3/4, -z-3/4'
'-x+1/2, -y+1/2, -z+1/2'
'x, y+1/2, -z'
'y-1/4, -x+1/4, -z+1/4'
'-y-1/4, x-1/4, -z-1/4'

loop_
_atom_site_label
_atom_site_type_symbol
_atom_site_fract_x
_atom_site_fract_y
_atom_site_fract_z
_atom_site_U_iso_or_equiv
_atom_site_adp_type
_atom_site_occupancy
_atom_site_symmetry_multiplicity
_atom_site_calc_flag
_atom_site_refinement_flags
Co1 Co 0.03761(2) 0.46924(2) 0.060409(18) 0.02761(12) Uani 1 1 d .
C1 C 0.11616(16) 0.34439(16) 0.13443(14) 0.0322(6) Uani 1 1 d .
H1 H 0.1017 0.3131 0.0989 0.039 Uiso 1 1 calc R
C2 C 0.12675(16) 0.44150(15) 0.19877(13) 0.0287(6) Uani 1 1 d .
C3 C 0.12740(17) 0.51174(17) 0.23400(15) 0.0355(7) Uani 1 1 d .
C4 C 0.05496(17) 0.38656(17) -0.07007(16) 0.0356(7) Uani 1 1 d .
C5 C 0.0895(2) 0.32221(19) -0.11028(17) 0.0525(9) Uani 1 1 d .
H5A H 0.1325 0.3430 -0.1357 0.063 Uiso 1 1 calc R
H5B H 0.0508 0.3043 -0.1417 0.063 Uiso 1 1 calc R
C6 C 0.1182(2) 0.2534(2) -0.0712(2) 0.0712(12) Uani 1 1 d .
H3 H 0.1393 0.2155 -0.1010 0.107 Uiso 1 1 calc R
H4 H 0.0758 0.2309 -0.0470 0.107 Uiso 1 1 calc R
H5 H 0.1576 0.2699 -0.0407 0.107 Uiso 1 1 calc R
C7 C 0.16975(15) 0.38061(15) 0.22415(13) 0.0274(6) Uani 1 1 d .
C8 C 0.21001(19) 0.45287(17) 0.30908(16) 0.0427(8) Uani 1 1 d .
H6 H 0.2395 0.4586 0.3474 0.051 Uiso 1 1 calc R
N1 N 0.09196(13) 0.41756(13) 0.13986(11) 0.0292(5) Uani 1 1 d .
N2 N 0.08829(16) 0.57536(14) 0.21591(14) 0.0499(8) Uani 1 1 d .
H7 H 0.0911 0.6167 0.2396 0.060 Uiso 1 1 calc R
H8 H 0.0603 0.5749 0.1806 0.060 Uiso 1 1 calc R
N3 N 0.17077(16) 0.51505(14) 0.29003(13) 0.0444(7) Uani 1 1 d .
N4 N 0.16279(13) 0.31820(13) 0.18323(11) 0.0303(5) Uani 1 1 d .
N5 N 0.21280(14) 0.38340(13) 0.28063(12) 0.0321(5) Uani 1 1 d .
O1 O 0.07272(12) 0.39095(12) -0.01009(10) 0.0429(5) Uani 1 1 d .
O2 O 0.01097(12) 0.43375(12) -0.09970(11) 0.0437(6) Uani 1 1 d .
O3 O 0.1056(2) 0.72953(19) 0.2787(2) 0.1086(13) Uani 1 1 d .
N6 N 0.1342(2) 0.8549(2) 0.29902(17) 0.0706(10) Uani 1 1 d .
C11 C 0.0876(3) 0.7957(3) 0.2914(2) 0.0838(14) Uani 1 1 d .
H11A H 0.0349 0.8056 0.2964 0.101 Uiso 1 1 calc R
C10 C 0.2160(3) 0.8433(3) 0.2936(3) 0.129(2) Uani 1 1 d .
H10A H 0.2262 0.7903 0.2819 0.194 Uiso 1 1 calc R
H10B H 0.2402 0.8550 0.3352 0.194 Uiso 1 1 calc R
H10C H 0.2364 0.8768 0.2598 0.194 Uiso 1 1 calc R
C9 C 0.1078(4) 0.9314(3) 0.3149(3) 0.131(2) Uani 1 1 d .
H9A H 0.0522 0.9319 0.3167 0.196 Uiso 1 1 calc R
H9B H 0.1252 0.9671 0.2815 0.196 Uiso 1 1 calc R
H9C H 0.1284 0.9466 0.3572 0.196 Uiso 1 1 calc R

loop_
_atom_site_aniso_label
_atom_site_aniso_U_11
_atom_site_aniso_U_22
_atom_site_aniso_U_33
_atom_site_aniso_U_23
_atom_site_aniso_U_13
_atom_site_aniso_U_12
Co1 0.0247(2) 0.0291(2) 0.0290(2) 0.00800(16) -0.00282(16) -0.00118(16)
C1 0.0366(17) 0.0302(15) 0.0297(15) 0.0017(12) -0.0075(12) 0.0009(13)
C2 0.0308(15) 0.0266(14) 0.0285(15) 0.0032(11) -0.0007(12) -0.0006(12)
C3 0.0389(17) 0.0314(16) 0.0362(17) 0.0002(13) -0.0027(13) 0.0033(13)
C4 0.0308(16) 0.0320(16) 0.0439(19) 0.0003(14) 0.0039(14) -0.0013(13)
C5 0.063(2) 0.049(2) 0.046(2) -0.0075(16) 0.0008(18) 0.0169(18)
C6 0.080(3) 0.047(2) 0.086(3) -0.003(2) -0.007(2) 0.027(2)
C7 0.0272(14) 0.0254(14) 0.0297(15) 0.0035(11) -0.0019(12) 0.0010(11)
C8 0.055(2) 0.0356(17) 0.0378(17) -0.0065(14) -0.0144(16) 0.0075(15)
N1 0.0306(13) 0.0285(12) 0.0283(12) 0.0037(10) -0.0062(10) -0.0003(10)
N2 0.066(2) 0.0302(14) 0.0533(17) -0.0051(12) -0.0206(15) 0.0189(14)
N3 0.0606(18) 0.0316(14) 0.0409(16) -0.0078(12) -0.0174(13) 0.0110(13)
N4 0.0340(13) 0.0272(12) 0.0298(12) 0.0000(10) -0.0092(11) 0.0035(10)
N5 0.0355(14) 0.0271(13) 0.0335(13) -0.0031(10) -0.0082(11) 0.0033(10)
O1 0.0453(13) 0.0442(13) 0.0394(13) -0.0036(10) 0.0013(10) 0.0040(10)
O2 0.0404(13) 0.0334(12) 0.0572(15) 0.0005(10) -0.0070(11) 0.0105(10)
O3 0.123(3) 0.057(2) 0.146(3) -0.027(2) -0.007(2) -0.002(2)
N6 0.073(2) 0.061(2) 0.077(2) -0.0113(18) -0.0088(19) -0.0079(19)
C11 0.078(3) 0.077(3) 0.097(4) -0.011(3) -0.007(3) -0.011(3)
C10 0.079(4) 0.123(5) 0.186(7) -0.057(5) 0.011(4) -0.024(3)
C9 0.168(6) 0.063(3) 0.162(6) -0.030(4) -0.058(5) 0.023(4)

loop_
_atom_type_symbol
_atom_type_description
_atom_type_scat_dispersion_real
_atom_type_scat_dispersion_imag
_atom_type_scat_source
C C 0.0033 0.0016 'International Tables Vol C Tables 4.2.6.8 and 6.1.1.4'
H H 0.0000 0.0000 'International Tables Vol C Tables 4.2.6.8 and 6.1.1.4'
N N 0.0061 0.0033 'International Tables Vol C Tables 4.2.6.8 and 6.1.1.4'
O O 0.0106 0.0060 'International Tables Vol C Tables 4.2.6.8 and 6.1.1.4'
Co Co 0.3494 0.9721 'International Tables Vol C Tables 4.2.6.8 and 6.1.1.4'

loop_
_geom_angle_atom_site_label_1
_geom_angle_atom_site_label_2
_geom_angle_atom_site_label_3
_geom_angle
_geom_angle_site_symmetry_1
_geom_angle_site_symmetry_3
O2 Co1 O1 159.01(9) 9_565 .
O2 Co1 N1 103.93(9) 9_565 .
O1 Co1 N1 96.87(9) . .
O2 Co1 N4 89.98(9) 9_565 12_666
O1 Co1 N4 89.63(9) . 12_666
N1 Co1 N4 98.59(9) . 12_666
O2 Co1 N5 88.65(9) 9_565 4_454
O1 Co1 N5 86.42(9) . 4_454
N1 Co1 N5 96.04(9) . 4_454
N4 Co1 N5 165.20(9) 12_666 4_454
O2 Co1 Co1 81.07(6) 9_565 9_565
O1 Co1 Co1 78.17(6) . 9_565
N1 Co1 Co1 174.92(7) . 9_565
N4 Co1 Co1 80.40(6) 12_666 9_565
N5 Co1 Co1 84.83(6) 4_454 9_565
N1 C1 N4 116.3(3) . .
N1 C1 H1 121.8 . .
N4 C1 H1 121.8 . .
C7 C2 N1 108.7(2) . .
C7 C2 C3 117.6(3) . .
N1 C2 C3 133.6(3) . .
N2 C3 N3 118.1(3) . .
N2 C3 C2 124.4(3) . .
N3 C3 C2 117.5(3) . .
O1 C4 O2 124.5(3) . .
O1 C4 C5 118.1(3) . .
O2 C4 C5 117.4(3) . .
C4 C5 C6 115.5(3) . .
C4 C5 H5A 108.4 . .
C6 C5 H5A 108.4 . .
C4 C5 H5B 108.4 . .
C6 C5 H5B 108.4 . .
H5A C5 H5B 107.5 . .
C5 C6 H3 109.5 . .
C5 C6 H4 109.5 . .
H3 C6 H4 109.5 . .
C5 C6 H5 109.5 . .
H3 C6 H5 109.5 . .
H4 C6 H5 109.5 . .
N5 C7 N4 125.7(2) . .
N5 C7 C2 125.1(3) . .
N4 C7 C2 109.2(2) . .
N3 C8 N5 128.5(3) . .
N3 C8 H6 115.7 . .
N5 C8 H6 115.7 . .
C1 N1 C2 102.4(2) . .
C1 N1 Co1 119.22(19) . .
C2 N1 Co1 136.98(18) . .
C3 N2 H7 120.0 . .
C3 N2 H8 120.0 . .
H7 N2 H8 120.0 . .
C8 N3 C3 119.3(3) . .
C1 N4 C7 103.3(2) . .
C1 N4 Co1 128.33(19) . 15
C7 N4 Co1 128.12(18) . 15
C8 N5 C7 111.9(2) . .
C8 N5 Co1 127.0(2) . 3
C7 N5 Co1 120.87(18) . 3
C4 O1 Co1 129.6(2) . .
C4 O2 Co1 126.4(2) . 9_565
C11 N6 C10 119.2(4) . .
C11 N6 C9 123.4(5) . .
C10 N6 C9 117.4(4) . .
O3 C11 N6 127.1(5) . .
O3 C11 H11A 116.4 . .
N6 C11 H11A 116.4 . .
N6 C10 H10A 109.5 . .
N6 C10 H10B 109.5 . .
H10A C10 H10B 109.5 . .
N6 C10 H10C 109.5 . .
H10A C10 H10C 109.5 . .
H10B C10 H10C 109.5 . .
N6 C9 H9A 109.5 . .
N6 C9 H9B 109.5 . .
H9A C9 H9B 109.5 . .
N6 C9 H9C 109.5 . .
H9A C9 H9C 109.5 . .
H9B C9 H9C 109.5 . .

loop_
_geom_bond_atom_site_label_1
_geom_bond_atom_site_label_2
_geom_bond_distance
_geom_bond_site_symmetry_2
Co1 O2 2.031(2) 9_565
Co1 O1 2.051(2) .
Co1 N1 2.058(2) .
Co1 N4 2.072(2) 12_666
Co1 N5 2.112(2) 4_454
Co1 Co1 2.9560(9) 9_565
C1 N1 1.334(3) .
C1 N4 1.348(3) .
C1 H1 0.9300 .
C2 C7 1.383(4) .
C2 N1 1.393(3) .
C2 C3 1.404(4) .
C3 N2 1.338(4) .
C3 N3 1.356(4) .
C4 O1 1.249(3) .
C4 O2 1.263(3) .
C4 C5 1.497(4) .
C5 C6 1.508(5) .
C5 H5A 0.9700 .
C5 H5B 0.9700 .
C6 H3 0.9600 .
C6 H4 0.9600 .
C6 H5 0.9600 .
C7 N5 1.360(3) .
C7 N4 1.361(3) .
C8 N3 1.325(4) .
C8 N5 1.329(4) .
C8 H6 0.9300 .
N2 H7 0.8600 .
N2 H8 0.8600 .
N4 Co1 2.072(2) 15
N5 Co1 2.112(2) 3
O2 Co1 2.031(2) 9_565
O3 C11 1.210(5) .
N6 C11 1.307(5) .
N6 C10 1.429(6) .
N6 C9 1.432(5) .
C11 H11A 0.9300 .
C10 H10A 0.9600 .
C10 H10B 0.9600 .
C10 H10C 0.9600 .
C9 H9A 0.9600 .
C9 H9B 0.9600 .
C9 H9C 0.9600 .
